data_4305877
loop_
_publ_author_name
'Julie A. DuPont'
'Glenn P. A. Yap'
'Charles G. Riordan'

_publ_section_title
;
Influence of Ligand Electronic Effects on the Structure of Monovalent
Cobalt Complexes
;
_journal_name_full 'Inorganic Chemistry'
_journal_page_first 10700
_journal_page_last 10707
_journal_paper_doi 10.1021/ic800813u
_journal_volume 47
_journal_year 2008
_chemical_formula_sum 'C39 H53 B Co P S3'
_chemical_formula_weight 718.70
_chemical_name_systematic
; 
 ? 
;
_space_group_IT_number 14
_symmetry_cell_setting monoclinic
_symmetry_space_group_name_Hall '-P 2yn'
_symmetry_space_group_name_H-M 'P 1 21/n 1'
_atom_sites_solution_hydrogens geom
_atom_sites_solution_primary direct
_atom_sites_solution_secondary difmap
_audit_creation_method SHELXL-97
_cell_angle_alpha 90.00
_cell_angle_beta 91.475(3)
_cell_angle_gamma 90.00
_cell_formula_units_Z 4
_cell_length_a 10.3017(16)
_cell_length_b 23.003(4)
_cell_length_c 15.793(2)
_cell_measurement_reflns_used 1001
_cell_measurement_temperature 120(2)
_cell_measurement_theta_max 27.80
_cell_measurement_theta_min 2.19
_cell_volume 3741.2(10)
_computing_cell_refinement 'SHELXTL, Sheldrick (2001)'
_computing_data_collection 'SMART, Bruker (2002)'
_computing_data_reduction 'SHELXTL, Sheldrick (2001)'
_computing_molecular_graphics 'SHELXTL, Sheldrick (2001)'
_computing_publication_material 'SHELXTL, Sheldrick (2001)'
_computing_structure_refinement 'SHELXL-97 (Sheldrick, 1997)'
_computing_structure_solution 'SHELXS-97 (Sheldrick, 1990)'
_diffrn_ambient_temperature 120(2)
_diffrn_detector_area_resol_mean 836.6
_diffrn_measured_fraction_theta_full 1.000
_diffrn_measured_fraction_theta_max 0.940
_diffrn_measurement_device_type 'Bruker AXS APEX diffractometer'
_diffrn_measurement_method \w
_diffrn_radiation_monochromator graphite
_diffrn_radiation_source 'fine-focus sealed tube'
_diffrn_radiation_type MoK\a
_diffrn_radiation_wavelength 0.71073
_diffrn_reflns_av_R_equivalents 0.0686
_diffrn_reflns_av_sigmaI/netI 0.0611
_diffrn_reflns_limit_h_max 13
_diffrn_reflns_limit_h_min -13
_diffrn_reflns_limit_k_max 29
_diffrn_reflns_limit_k_min -29
_diffrn_reflns_limit_l_max 20
_diffrn_reflns_limit_l_min -20
_diffrn_reflns_number 37672
_diffrn_reflns_theta_full 25.00
_diffrn_reflns_theta_max 28.29
_diffrn_reflns_theta_min 1.77
_diffrn_standards_decay_% <1
_exptl_absorpt_coefficient_mu 0.695
_exptl_absorpt_correction_T_max 0.9727
_exptl_absorpt_correction_T_min 0.8792
_exptl_absorpt_correction_type multi-scan
_exptl_absorpt_process_details 'SADABS, Sheldrick (2003)'
_exptl_crystal_colour yellow
_exptl_crystal_density_diffrn 1.276
_exptl_crystal_density_method 'not measured'
_exptl_crystal_description plate
_exptl_crystal_F_000 1528
_exptl_crystal_size_max 0.19
_exptl_crystal_size_mid 0.12
_exptl_crystal_size_min 0.04
_refine_diff_density_max 1.454
_refine_diff_density_min -0.447
_refine_diff_density_rms 0.103
_refine_ls_extinction_method none
_refine_ls_goodness_of_fit_ref 1.057
_refine_ls_hydrogen_treatment constr
_refine_ls_matrix_type full
_refine_ls_number_parameters 415
_refine_ls_number_reflns 8745
_refine_ls_number_restraints 0
_refine_ls_restrained_S_all 1.057
_refine_ls_R_factor_all 0.0803
_refine_ls_R_factor_gt 0.0614
_refine_ls_shift/su_max 0.001
_refine_ls_shift/su_mean 0.000
_refine_ls_structure_factor_coef Fsqd
_refine_ls_weighting_details 'calc w=1/[\s^2^(Fo^2^)+(0.0797P)^2^+2.9688P] where P=(Fo^2^+2Fc^2^)/3'
_refine_ls_weighting_scheme calc
_refine_ls_wR_factor_gt 0.1412
_refine_ls_wR_factor_ref 0.1519
_reflns_number_gt 6991
_reflns_number_total 8745
_reflns_threshold_expression >2sigma(I)
_cod_data_source_file ic800813u_si_001_1.cif
_cod_data_source_block char064
_cod_depositor_comments
;
The following automatic conversions were performed:
'_symmetry_cell_setting' value 'Monoclinic' changed to 'monoclinic'
according to '/home/saulius/struct/CIF-dictionaries/cif_core.dic'
dictionary named 'cif_core.dic' version 2.4.1 from 2010-06-29.

Automatic conversion script
Id: cif_fix_enum 1527 2010-12-29 10:47:43Z saulius 
;
_cod_original_cell_volume 3741.3(10)
_cod_database_code 4305877

loop_
_symmetry_equiv_pos_as_xyz
'x, y, z'
'-x+1/2, y+1/2, -z+1/2'
'-x, -y, -z'
'x-1/2, -y-1/2, z-1/2'

loop_
_atom_site_label
_atom_site_type_symbol
_atom_site_fract_x
_atom_site_fract_y
_atom_site_fract_z
_atom_site_U_iso_or_equiv
_atom_site_adp_type
_atom_site_occupancy
_atom_site_symmetry_multiplicity
_atom_site_calc_flag
_atom_site_refinement_flags
_atom_site_disorder_assembly
_atom_site_disorder_group
Co Co 0.62186(4) 0.167338(17) 0.13671(3) 0.01640(12) Uani 1 1 d . . .
P P 0.62183(8) 0.09026(3) 0.22603(5) 0.01640(17) Uani 1 1 d . . .
S1 S 0.48381(7) 0.24297(3) 0.16457(4) 0.01603(16) Uani 1 1 d . . .
S2 S 0.81087(7) 0.22271(3) 0.14702(5) 0.01706(17) Uani 1 1 d . . .
S3 S 0.60216(7) 0.18123(3) -0.00702(4) 0.01626(17) Uani 1 1 d . . .
B B 0.6489(3) 0.30105(14) 0.0426(2) 0.0172(7) Uani 1 1 d . . .
C1 C 0.7225(4) 0.41170(14) 0.0488(2) 0.0279(8) Uani 1 1 d . . .
H1 H 0.7541 0.4039 0.1047 0.034 Uiso 1 1 calc R . .
C2 C 0.7363(4) 0.46756(15) 0.0166(2) 0.0332(9) Uani 1 1 d . . .
H2 H 0.7764 0.4969 0.0506 0.040 Uiso 1 1 calc R . .
C3 C 0.6919(4) 0.48056(16) -0.0645(2) 0.0371(9) Uani 1 1 d . . .
H3 H 0.7006 0.5187 -0.0867 0.044 Uiso 1 1 calc R . .
C4 C 0.6351(4) 0.43730(15) -0.1121(2) 0.0330(8) Uani 1 1 d . . .
H4 H 0.6042 0.4455 -0.1680 0.040 Uiso 1 1 calc R . .
C5 C 0.6224(3) 0.38170(14) -0.0797(2) 0.0252(7) Uani 1 1 d . . .
H5 H 0.5836 0.3527 -0.1148 0.030 Uiso 1 1 calc R . .
C6 C 0.6638(3) 0.36618(13) 0.00207(19) 0.0186(6) Uani 1 1 d . . .
C7 C 0.5619(3) 0.30917(13) 0.12871(19) 0.0200(6) Uani 1 1 d . . .
H7A H 0.4942 0.3389 0.1172 0.024 Uiso 1 1 calc R . .
H7B H 0.6193 0.3240 0.1750 0.024 Uiso 1 1 calc R . .
C8 C 0.7971(3) 0.27855(13) 0.0653(2) 0.0209(6) Uani 1 1 d . . .
H8A H 0.8498 0.3125 0.0836 0.025 Uiso 1 1 calc R . .
H8B H 0.8351 0.2632 0.0129 0.025 Uiso 1 1 calc R . .
C9 C 0.5759(3) 0.25806(13) -0.02754(19) 0.0199(6) Uani 1 1 d . . .
H9A H 0.6078 0.2674 -0.0845 0.024 Uiso 1 1 calc R . .
H9B H 0.4814 0.2660 -0.0279 0.024 Uiso 1 1 calc R . .
C10 C 0.4433(3) 0.25756(13) 0.27617(18) 0.0187(6) Uani 1 1 d . . .
C11 C 0.3670(3) 0.31436(14) 0.2806(2) 0.0247(7) Uani 1 1 d . . .
H11A H 0.3396 0.3208 0.3389 0.037 Uiso 1 1 calc R . .
H11B H 0.2903 0.3121 0.2428 0.037 Uiso 1 1 calc R . .
H11C H 0.4222 0.3467 0.2632 0.037 Uiso 1 1 calc R . .
C12 C 0.3583(3) 0.20658(14) 0.3020(2) 0.0236(7) Uani 1 1 d . . .
H12A H 0.4032 0.1700 0.2904 0.035 Uiso 1 1 calc R . .
H12B H 0.2759 0.2078 0.2696 0.035 Uiso 1 1 calc R . .
H12C H 0.3411 0.2092 0.3626 0.035 Uiso 1 1 calc R . .
C13 C 0.5670(3) 0.26084(15) 0.3314(2) 0.0246(7) Uani 1 1 d . . .
H13A H 0.6202 0.2936 0.3130 0.037 Uiso 1 1 calc R . .
H13B H 0.6161 0.2246 0.3259 0.037 Uiso 1 1 calc R . .
H13C H 0.5440 0.2664 0.3906 0.037 Uiso 1 1 calc R . .
C14 C 0.9722(3) 0.19042(13) 0.12651(19) 0.0191(6) Uani 1 1 d . . .
C15 C 1.0718(3) 0.23929(15) 0.1200(2) 0.0263(7) Uani 1 1 d . . .
H15A H 1.0669 0.2645 0.1698 0.039 Uiso 1 1 calc R . .
H15B H 1.0533 0.2621 0.0687 0.039 Uiso 1 1 calc R . .
H15C H 1.1591 0.2226 0.1173 0.039 Uiso 1 1 calc R . .
C16 C 0.9680(3) 0.15416(15) 0.0453(2) 0.0252(7) Uani 1 1 d . . .
H16A H 0.9414 0.1788 -0.0027 0.038 Uiso 1 1 calc R . .
H16B H 0.9056 0.1224 0.0511 0.038 Uiso 1 1 calc R . .
H16C H 1.0544 0.1380 0.0354 0.038 Uiso 1 1 calc R . .
C17 C 1.0065(3) 0.15182(15) 0.2016(2) 0.0266(7) Uani 1 1 d . . .
H17A H 1.0939 0.1359 0.1951 0.040 Uiso 1 1 calc R . .
H17B H 0.9438 0.1199 0.2045 0.040 Uiso 1 1 calc R . .
H17C H 1.0041 0.1747 0.2539 0.040 Uiso 1 1 calc R . .
C18 C 0.4641(3) 0.14513(13) -0.06373(19) 0.0193(6) Uani 1 1 d . . .
C19 C 0.3338(3) 0.16180(14) -0.0273(2) 0.0240(7) Uani 1 1 d . . .
H19A H 0.2641 0.1410 -0.0578 0.036 Uiso 1 1 calc R . .
H19B H 0.3204 0.2038 -0.0335 0.036 Uiso 1 1 calc R . .
H19C H 0.3331 0.1514 0.0329 0.036 Uiso 1 1 calc R . .
C20 C 0.4674(4) 0.16260(15) -0.1571(2) 0.0274(7) Uani 1 1 d . . .
H20A H 0.4013 0.1407 -0.1894 0.041 Uiso 1 1 calc R . .
H20B H 0.5533 0.1540 -0.1793 0.041 Uiso 1 1 calc R . .
H20C H 0.4498 0.2043 -0.1626 0.041 Uiso 1 1 calc R . .
C21 C 0.4894(3) 0.08003(13) -0.0532(2) 0.0233(7) Uani 1 1 d . . .
H21A H 0.4869 0.0697 0.0069 0.035 Uiso 1 1 calc R . .
H21B H 0.5750 0.0705 -0.0751 0.035 Uiso 1 1 calc R . .
H21C H 0.4225 0.0581 -0.0848 0.035 Uiso 1 1 calc R . .
C22 C 0.7670(3) 0.02980(14) 0.1107(2) 0.0215(6) Uani 1 1 d . . .
H22 H 0.7224 0.0539 0.0707 0.026 Uiso 1 1 calc R . .
C23 C 0.8527(3) -0.01201(15) 0.0827(2) 0.0252(7) Uani 1 1 d . . .
H23 H 0.8658 -0.0167 0.0238 0.030 Uiso 1 1 calc R . .
C24 C 0.9194(3) -0.04705(15) 0.1405(2) 0.0293(8) Uani 1 1 d . . .
H24 H 0.9779 -0.0758 0.1214 0.035 Uiso 1 1 calc R . .
C25 C 0.9000(3) -0.03974(15) 0.2260(2) 0.0281(7) Uani 1 1 d . . .
H25 H 0.9458 -0.0635 0.2658 0.034 Uiso 1 1 calc R . .
C26 C 0.8142(3) 0.00202(14) 0.2543(2) 0.0247(7) Uani 1 1 d . . .
H26 H 0.8023 0.0068 0.3134 0.030 Uiso 1 1 calc R . .
C27 C 0.7455(3) 0.03678(12) 0.19702(19) 0.0169(6) Uani 1 1 d . . .
C28 C 0.7674(3) 0.11997(14) 0.3713(2) 0.0235(7) Uani 1 1 d . . .
H28 H 0.8370 0.1244 0.3334 0.028 Uiso 1 1 calc R . .
C29 C 0.7880(4) 0.13235(14) 0.4567(2) 0.0262(7) Uani 1 1 d . . .
H29 H 0.8714 0.1442 0.4773 0.031 Uiso 1 1 calc R . .
C30 C 0.6857(4) 0.12721(14) 0.5116(2) 0.0257(7) Uani 1 1 d . . .
H30 H 0.6985 0.1365 0.5699 0.031 Uiso 1 1 calc R . .
C31 C 0.5659(4) 0.10882(14) 0.4822(2) 0.0266(7) Uani 1 1 d . . .
H31 H 0.4964 0.1053 0.5202 0.032 Uiso 1 1 calc R . .
C32 C 0.5459(3) 0.09526(13) 0.3966(2) 0.0219(7) Uani 1 1 d . . .
H32 H 0.4632 0.0820 0.3768 0.026 Uiso 1 1 calc R . .
C33 C 0.6471(3) 0.10125(12) 0.34005(18) 0.0175(6) Uani 1 1 d . . .
C34 C 0.4777(3) -0.00995(14) 0.2650(2) 0.0238(7) Uani 1 1 d . . .
H34 H 0.5529 -0.0222 0.2962 0.029 Uiso 1 1 calc R . .
C35 C 0.3685(3) -0.04507(14) 0.2613(2) 0.0274(8) Uani 1 1 d . . .
H35 H 0.3688 -0.0811 0.2907 0.033 Uiso 1 1 calc R . .
C36 C 0.2599(4) -0.02820(16) 0.2155(2) 0.0314(8) Uani 1 1 d . . .
H36 H 0.1860 -0.0529 0.2125 0.038 Uiso 1 1 calc R . .
C37 C 0.2577(3) 0.02479(16) 0.1738(2) 0.0289(8) Uani 1 1 d . . .
H37 H 0.1821 0.0366 0.1427 0.035 Uiso 1 1 calc R . .
C38 C 0.3667(3) 0.06068(14) 0.1776(2) 0.0231(7) Uani 1 1 d . . .
H38 H 0.3651 0.0971 0.1492 0.028 Uiso 1 1 calc R . .
C39 C 0.4776(3) 0.04342(13) 0.22279(19) 0.0183(6) Uani 1 1 d . . .

loop_
_atom_site_aniso_label
_atom_site_aniso_U_11
_atom_site_aniso_U_22
_atom_site_aniso_U_33
_atom_site_aniso_U_23
_atom_site_aniso_U_13
_atom_site_aniso_U_12
Co 0.0169(2) 0.0195(2) 0.0130(2) 0.00256(15) 0.00375(16) 0.00147(16)
P 0.0175(4) 0.0176(4) 0.0142(4) -0.0001(3) 0.0025(3) -0.0002(3)
S1 0.0191(4) 0.0180(3) 0.0111(3) -0.0009(3) 0.0023(3) 0.0013(3)
S2 0.0172(4) 0.0204(4) 0.0136(3) 0.0019(3) 0.0016(3) -0.0012(3)
S3 0.0189(4) 0.0169(3) 0.0130(3) -0.0011(3) 0.0017(3) -0.0004(3)
B 0.0212(18) 0.0171(15) 0.0133(16) 0.0012(12) 0.0013(13) 0.0003(13)
C1 0.039(2) 0.0266(17) 0.0186(16) -0.0010(13) 0.0006(15) -0.0035(15)
C2 0.051(2) 0.0259(17) 0.0233(18) -0.0057(14) 0.0084(16) -0.0117(16)
C3 0.063(3) 0.0251(17) 0.0234(18) 0.0059(14) 0.0094(18) -0.0080(18)
C4 0.052(2) 0.0289(18) 0.0183(17) 0.0049(14) -0.0011(16) -0.0031(17)
C5 0.0332(19) 0.0253(16) 0.0172(15) 0.0003(13) 0.0006(14) -0.0047(14)
C6 0.0192(15) 0.0219(15) 0.0148(14) -0.0012(11) 0.0041(12) 0.0015(12)
C7 0.0263(17) 0.0173(14) 0.0164(15) -0.0006(11) 0.0026(13) -0.0012(12)
C8 0.0242(17) 0.0203(15) 0.0184(15) 0.0070(12) 0.0032(13) -0.0018(13)
C9 0.0264(17) 0.0166(14) 0.0168(15) 0.0023(11) 0.0008(13) 0.0013(12)
C10 0.0211(16) 0.0238(15) 0.0113(14) -0.0010(11) 0.0048(12) 0.0025(13)
C11 0.0279(18) 0.0263(16) 0.0204(16) -0.0040(13) 0.0086(14) 0.0045(14)
C12 0.0272(18) 0.0268(16) 0.0173(15) 0.0026(13) 0.0070(13) -0.0011(14)
C13 0.0261(18) 0.0336(18) 0.0141(15) -0.0055(13) 0.0005(13) 0.0030(14)
C14 0.0150(15) 0.0242(15) 0.0183(15) 0.0045(12) 0.0019(12) -0.0003(12)
C15 0.0205(16) 0.0319(18) 0.0264(17) 0.0045(14) 0.0009(13) -0.0039(14)
C16 0.0231(17) 0.0303(17) 0.0226(17) -0.0006(13) 0.0067(13) 0.0021(14)
C17 0.0222(17) 0.0320(18) 0.0256(17) 0.0105(14) 0.0001(14) 0.0024(14)
C18 0.0198(16) 0.0236(15) 0.0144(14) -0.0047(12) -0.0007(12) -0.0031(12)
C19 0.0204(16) 0.0278(17) 0.0237(17) -0.0018(13) 0.0014(13) -0.0001(13)
C20 0.037(2) 0.0304(17) 0.0144(15) -0.0026(13) -0.0013(14) -0.0027(15)
C21 0.0286(18) 0.0223(16) 0.0190(16) -0.0055(12) 0.0020(13) -0.0022(13)
C22 0.0191(16) 0.0241(15) 0.0213(16) -0.0017(12) 0.0005(12) -0.0032(13)
C23 0.0229(17) 0.0315(18) 0.0216(16) -0.0085(13) 0.0040(13) -0.0015(14)
C24 0.0248(18) 0.0269(17) 0.036(2) -0.0079(15) 0.0053(15) 0.0048(14)
C25 0.0260(18) 0.0278(17) 0.0306(19) 0.0029(14) 0.0020(15) 0.0066(14)
C26 0.0265(18) 0.0246(16) 0.0234(17) 0.0032(13) 0.0060(14) 0.0015(14)
C27 0.0146(14) 0.0147(13) 0.0216(15) -0.0005(11) 0.0041(12) -0.0026(11)
C28 0.0264(17) 0.0268(16) 0.0175(15) 0.0019(12) 0.0048(13) -0.0019(14)
C29 0.0300(19) 0.0270(17) 0.0215(17) -0.0008(13) -0.0007(14) -0.0044(14)
C30 0.039(2) 0.0239(16) 0.0143(15) -0.0016(12) 0.0022(14) 0.0052(14)
C31 0.0327(19) 0.0285(17) 0.0193(16) 0.0010(13) 0.0115(14) 0.0026(15)
C32 0.0237(17) 0.0242(15) 0.0178(15) 0.0004(12) 0.0039(13) 0.0022(13)
C33 0.0218(16) 0.0172(14) 0.0137(14) 0.0021(11) 0.0045(12) 0.0029(12)
C34 0.0255(17) 0.0237(16) 0.0225(16) 0.0003(13) 0.0062(13) 0.0028(13)
C35 0.034(2) 0.0228(16) 0.0263(18) -0.0064(13) 0.0150(15) -0.0063(14)
C36 0.0267(19) 0.0346(19) 0.034(2) -0.0145(15) 0.0135(15) -0.0107(15)
C37 0.0209(17) 0.0382(19) 0.0275(18) -0.0100(15) 0.0006(14) -0.0006(15)
C38 0.0249(17) 0.0247(16) 0.0200(16) -0.0035(13) 0.0060(13) -0.0006(13)
C39 0.0193(15) 0.0199(14) 0.0161(14) -0.0042(11) 0.0064(12) -0.0028(12)

loop_
_atom_type_symbol
_atom_type_description
_atom_type_scat_dispersion_real
_atom_type_scat_dispersion_imag
_atom_type_scat_source
C C 0.0033 0.0016 'International Tables Vol C Tables 4.2.6.8 and 6.1.1.4'
H H 0.0000 0.0000 'International Tables Vol C Tables 4.2.6.8 and 6.1.1.4'
B B 0.0013 0.0007 'International Tables Vol C Tables 4.2.6.8 and 6.1.1.4'
P P 0.1023 0.0942 'International Tables Vol C Tables 4.2.6.8 and 6.1.1.4'
S S 0.1246 0.1234 'International Tables Vol C Tables 4.2.6.8 and 6.1.1.4'
Co Co 0.3494 0.9721 'International Tables Vol C Tables 4.2.6.8 and 6.1.1.4'

loop_
_geom_angle_atom_site_label_1
_geom_angle_atom_site_label_2
_geom_angle_atom_site_label_3
_geom_angle
_geom_angle_site_symmetry_1
_geom_angle_site_symmetry_3
_geom_angle_publ_flag
P Co S3 136.30(3) . . ?
P Co S1 117.62(3) . . ?
S3 Co S1 92.55(3) . . ?
P Co S2 113.45(3) . . ?
S3 Co S2 92.61(3) . . ?
S1 Co S2 95.34(3) . . ?
C33 P C39 101.72(14) . . ?
C33 P C27 104.81(14) . . ?
C39 P C27 99.56(13) . . ?
C33 P Co 120.15(10) . . ?
C39 P Co 117.08(11) . . ?
C27 P Co 110.95(10) . . ?
C7 S1 C10 104.88(14) . . ?
C7 S1 Co 107.07(11) . . ?
C10 S1 Co 118.38(10) . . ?
C8 S2 C14 102.24(14) . . ?
C8 S2 Co 106.61(11) . . ?
C14 S2 Co 121.31(10) . . ?
C9 S3 C18 103.91(15) . . ?
C9 S3 Co 108.72(10) . . ?
C18 S3 Co 117.50(10) . . ?
C6 B C8 106.1(2) . . ?
C6 B C9 109.4(2) . . ?
C8 B C9 111.2(3) . . ?
C6 B C7 106.0(2) . . ?
C8 B C7 112.0(2) . . ?
C9 B C7 111.8(3) . . ?
C2 C1 C6 122.8(3) . . ?
C3 C2 C1 120.3(3) . . ?
C4 C3 C2 118.6(3) . . ?
C3 C4 C5 120.7(3) . . ?
C4 C5 C6 123.3(3) . . ?
C5 C6 C1 114.3(3) . . ?
C5 C6 B 124.5(3) . . ?
C1 C6 B 121.2(3) . . ?
B C7 S1 114.4(2) . . ?
B C8 S2 115.6(2) . . ?
B C9 S3 113.6(2) . . ?
C12 C10 C13 111.2(3) . . ?
C12 C10 C11 110.2(3) . . ?
C13 C10 C11 110.7(3) . . ?
C12 C10 S1 105.1(2) . . ?
C13 C10 S1 110.3(2) . . ?
C11 C10 S1 109.1(2) . . ?
C17 C14 C15 109.9(3) . . ?
C17 C14 C16 109.7(3) . . ?
C15 C14 C16 110.5(3) . . ?
C17 C14 S2 106.8(2) . . ?
C15 C14 S2 108.9(2) . . ?
C16 C14 S2 111.0(2) . . ?
C19 C18 C21 110.8(3) . . ?
C19 C18 C20 109.9(3) . . ?
C21 C18 C20 110.7(3) . . ?
C19 C18 S3 112.1(2) . . ?
C21 C18 S3 105.1(2) . . ?
C20 C18 S3 108.2(2) . . ?
C23 C22 C27 120.6(3) . . ?
C24 C23 C22 120.2(3) . . ?
C25 C24 C23 119.4(3) . . ?
C24 C25 C26 120.6(3) . . ?
C27 C26 C25 120.5(3) . . ?
C26 C27 C22 118.7(3) . . ?
C26 C27 P 124.6(2) . . ?
C22 C27 P 116.6(2) . . ?
C33 C28 C29 121.3(3) . . ?
C30 C29 C28 119.3(3) . . ?
C31 C30 C29 120.3(3) . . ?
C30 C31 C32 120.3(3) . . ?
C33 C32 C31 120.1(3) . . ?
C28 C33 C32 118.5(3) . . ?
C28 C33 P 119.6(2) . . ?
C32 C33 P 121.7(2) . . ?
C35 C34 C39 120.1(3) . . ?
C36 C35 C34 120.5(3) . . ?
C35 C36 C37 120.2(3) . . ?
C36 C37 C38 119.8(3) . . ?
C39 C38 C37 120.2(3) . . ?
C38 C39 C34 119.1(3) . . ?
C38 C39 P 120.1(2) . . ?
C34 C39 P 120.8(2) . . ?

loop_
_geom_bond_atom_site_label_1
_geom_bond_atom_site_label_2
_geom_bond_distance
_geom_bond_site_symmetry_2
_geom_bond_publ_flag
Co P 2.2656(9) . ?
Co S3 2.2962(9) . ?
Co S1 2.2968(9) . ?
Co S2 2.3290(9) . ?
P C33 1.830(3) . ?
P C39 1.835(3) . ?
P C27 1.838(3) . ?
S1 C7 1.819(3) . ?
S1 C10 1.852(3) . ?
S2 C8 1.824(3) . ?
S2 C14 1.857(3) . ?
S3 C9 1.816(3) . ?
S3 C18 1.857(3) . ?
B C6 1.638(4) . ?
B C8 1.643(5) . ?
B C9 1.651(4) . ?
B C7 1.659(5) . ?
C1 C2 1.391(5) . ?
C1 C6 1.409(4) . ?
C2 C3 1.382(5) . ?
C3 C4 1.369(5) . ?
C4 C5 1.385(5) . ?
C5 C6 1.395(4) . ?
C10 C12 1.525(4) . ?
C10 C13 1.527(4) . ?
C10 C11 1.527(4) . ?
C14 C17 1.516(4) . ?
C14 C15 1.527(4) . ?
C14 C16 1.530(4) . ?
C18 C19 1.523(4) . ?
C18 C21 1.528(4) . ?
C18 C20 1.530(4) . ?
C22 C23 1.386(4) . ?
C22 C27 1.396(4) . ?
C23 C24 1.386(5) . ?
C24 C25 1.380(5) . ?
C25 C26 1.387(5) . ?
C26 C27 1.388(4) . ?
C28 C33 1.390(4) . ?
C28 C29 1.391(4) . ?
C29 C30 1.387(5) . ?
C30 C31 1.374(5) . ?
C31 C32 1.398(4) . ?
C32 C33 1.397(4) . ?
C34 C35 1.385(5) . ?
C34 C39 1.397(4) . ?
C35 C36 1.372(5) . ?
C36 C37 1.386(5) . ?
C37 C38 1.393(5) . ?
C38 C39 1.389(5) . ?

loop_
_geom_torsion_atom_site_label_1
_geom_torsion_atom_site_label_2
_geom_torsion_atom_site_label_3
_geom_torsion_atom_site_label_4
_geom_torsion
_geom_torsion_site_symmetry_1
_geom_torsion_site_symmetry_2
_geom_torsion_site_symmetry_3
_geom_torsion_site_symmetry_4
_geom_torsion_publ_flag
S3 Co P C33 177.88(12) . . . . ?
S1 Co P C33 -53.79(13) . . . . ?
S2 Co P C33 56.16(12) . . . . ?
S3 Co P C39 -58.02(12) . . . . ?
S1 Co P C39 70.31(11) . . . . ?
S2 Co P C39 -179.73(11) . . . . ?
S3 Co P C27 55.28(12) . . . . ?
S1 Co P C27 -176.39(10) . . . . ?
S2 Co P C27 -66.44(11) . . . . ?
P Co S1 C7 148.19(11) . . . . ?
S3 Co S1 C7 -64.66(11) . . . . ?
S2 Co S1 C7 28.20(11) . . . . ?
P Co S1 C10 30.08(13) . . . . ?
S3 Co S1 C10 177.23(12) . . . . ?
S2 Co S1 C10 -89.91(12) . . . . ?
P Co S2 C8 175.71(11) . . . . ?
S3 Co S2 C8 31.75(12) . . . . ?
S1 Co S2 C8 -61.06(12) . . . . ?
P Co S2 C14 59.59(12) . . . . ?
S3 Co S2 C14 -84.37(12) . . . . ?
S1 Co S2 C14 -177.18(12) . . . . ?
P Co S3 C9 167.32(12) . . . . ?
S1 Co S3 C9 31.41(12) . . . . ?
S2 Co S3 C9 -64.06(12) . . . . ?
P Co S3 C18 49.77(13) . . . . ?
S1 Co S3 C18 -86.14(12) . . . . ?
S2 Co S3 C18 178.39(12) . . . . ?
C6 C1 C2 C3 -0.2(6) . . . . ?
C1 C2 C3 C4 -0.4(6) . . . . ?
C2 C3 C4 C5 0.0(6) . . . . ?
C3 C4 C5 C6 0.8(6) . . . . ?
C4 C5 C6 C1 -1.2(5) . . . . ?
C4 C5 C6 B 179.4(3) . . . . ?
C2 C1 C6 C5 0.9(5) . . . . ?
C2 C1 C6 B -179.7(3) . . . . ?
C8 B C6 C5 119.1(3) . . . . ?
C9 B C6 C5 -1.0(4) . . . . ?
C7 B C6 C5 -121.6(3) . . . . ?
C8 B C6 C1 -60.2(4) . . . . ?
C9 B C6 C1 179.7(3) . . . . ?
C7 B C6 C1 59.1(4) . . . . ?
C6 B C7 S1 159.5(2) . . . . ?
C8 B C7 S1 -85.2(3) . . . . ?
C9 B C7 S1 40.5(3) . . . . ?
C10 S1 C7 B 161.5(2) . . . . ?
Co S1 C7 B 34.9(2) . . . . ?
C6 B C8 S2 156.4(2) . . . . ?
C9 B C8 S2 -84.7(3) . . . . ?
C7 B C8 S2 41.2(3) . . . . ?
C14 S2 C8 B 159.8(2) . . . . ?
Co S2 C8 B 31.5(2) . . . . ?
C6 B C9 S3 160.0(2) . . . . ?
C8 B C9 S3 43.1(3) . . . . ?
C7 B C9 S3 -83.0(3) . . . . ?
C18 S3 C9 B 158.0(2) . . . . ?
Co S3 C9 B 32.1(2) . . . . ?
C7 S1 C10 C12 170.9(2) . . . . ?
Co S1 C10 C12 -69.9(2) . . . . ?
C7 S1 C10 C13 -69.2(2) . . . . ?
Co S1 C10 C13 50.1(2) . . . . ?
C7 S1 C10 C11 52.7(3) . . . . ?
Co S1 C10 C11 171.93(18) . . . . ?
C8 S2 C14 C17 168.6(2) . . . . ?
Co S2 C14 C17 -73.1(2) . . . . ?
C8 S2 C14 C15 50.0(2) . . . . ?
Co S2 C14 C15 168.32(17) . . . . ?
C8 S2 C14 C16 -71.8(2) . . . . ?
Co S2 C14 C16 46.5(2) . . . . ?
C9 S3 C18 C19 -63.8(3) . . . . ?
Co S3 C18 C19 56.3(2) . . . . ?
C9 S3 C18 C21 175.8(2) . . . . ?
Co S3 C18 C21 -64.1(2) . . . . ?
C9 S3 C18 C20 57.5(2) . . . . ?
Co S3 C18 C20 177.58(18) . . . . ?
C27 C22 C23 C24 -0.7(5) . . . . ?
C22 C23 C24 C25 -0.3(5) . . . . ?
C23 C24 C25 C26 0.3(5) . . . . ?
C24 C25 C26 C27 0.6(5) . . . . ?
C25 C26 C27 C22 -1.5(5) . . . . ?
C25 C26 C27 P 176.0(3) . . . . ?
C23 C22 C27 C26 1.6(5) . . . . ?
C23 C22 C27 P -176.1(2) . . . . ?
C33 P C27 C26 16.0(3) . . . . ?
C39 P C27 C26 -88.9(3) . . . . ?
Co P C27 C26 147.2(2) . . . . ?
C33 P C27 C22 -166.4(2) . . . . ?
C39 P C27 C22 88.6(2) . . . . ?
Co P C27 C22 -35.3(3) . . . . ?
C33 C28 C29 C30 -1.5(5) . . . . ?
C28 C29 C30 C31 1.5(5) . . . . ?
C29 C30 C31 C32 -0.2(5) . . . . ?
C30 C31 C32 C33 -1.0(5) . . . . ?
C29 C28 C33 C32 0.3(5) . . . . ?
C29 C28 C33 P 175.9(2) . . . . ?
C31 C32 C33 C28 1.0(5) . . . . ?
C31 C32 C33 P -174.5(2) . . . . ?
C39 P C33 C28 161.1(3) . . . . ?
C27 P C33 C28 57.8(3) . . . . ?
Co P C33 C28 -67.8(3) . . . . ?
C39 P C33 C32 -23.5(3) . . . . ?
C27 P C33 C32 -126.8(3) . . . . ?
Co P C33 C32 107.7(2) . . . . ?
C39 C34 C35 C36 0.8(5) . . . . ?
C34 C35 C36 C37 -1.2(5) . . . . ?
C35 C36 C37 C38 0.7(5) . . . . ?
C36 C37 C38 C39 0.2(5) . . . . ?
C37 C38 C39 C34 -0.7(5) . . . . ?
C37 C38 C39 P 178.9(2) . . . . ?
C35 C34 C39 C38 0.2(5) . . . . ?
C35 C34 C39 P -179.4(2) . . . . ?
C33 P C39 C38 122.8(3) . . . . ?
C27 P C39 C38 -129.8(3) . . . . ?
Co P C39 C38 -10.2(3) . . . . ?
C33 P C39 C34 -57.7(3) . . . . ?
C27 P C39 C34 49.8(3) . . . . ?
Co P C39 C34 169.3(2) . . . . ?
